data_4134023
loop_
_publ_author_name
'Carsch, Kurtis M.'
'Lukens, James T.'
'DiMucci, Ida M.'
'Iovan, Diana A.'
'Zheng, Shao-Liang'
'Lancaster, Kyle M.'
'Betley, Theodore A.'

_publ_section_title
;
 Electronic Structures and Reactivity Profiles of Aryl Nitrenoid-Bridged
 Dicopper Complexes.
;
_journal_name_full 'Journal of the American Chemical Society'
_journal_paper_doi 10.1021/jacs.9b09616
_journal_year 2020
_chemical_formula_sum 'C26 H29.5 Cl2 Cu N3.5'
_chemical_formula_weight 525.47
_chemical_name_systematic LCuNCMe
_space_group_crystal_system monoclinic
_space_group_IT_number 15
_space_group_name_Hall '-C 2yc'
_space_group_name_H-M_alt 'C 1 2/c 1'
_atom_sites_solution_hydrogens mixed
_audit_creation_method SHELXL-2014/7
_cell_angle_alpha 90
_cell_angle_beta 105.928(3)
_cell_angle_gamma 90
_cell_formula_units_Z 8
_cell_length_a 36.448(4)
_cell_length_b 11.0154(11)
_cell_length_c 13.4471(12)
_cell_measurement_reflns_used 4575
_cell_measurement_temperature 100(2)
_cell_measurement_theta_max 25.080
_cell_measurement_theta_min 2.395
_cell_volume 5191.6(9)
_computing_cell_refinement 'SAINT 8.35A (Bruker-AXS, 2015)'
_computing_data_collection 'APEX3 v2016.1.0 (Bruker-AXS, 2016)'
_computing_data_reduction 'SAINT 8.35A (Bruker-AXS, 2015)'
_computing_molecular_graphics 'Bruker SHELXTL (Sheldrick, 2015)'
_computing_publication_material 'Bruker SHELXT (Sheldrick, 2015)'
_computing_structure_refinement 'SHELXL-2014/7 (Sheldrick, 2014)'
_computing_structure_solution 'SHELXT-2014 (Sheldrick, 2015)'
_diffrn_ambient_temperature 100(2)
_diffrn_measured_fraction_theta_full 0.987
_diffrn_measured_fraction_theta_max 0.987
_diffrn_measurement_device_type
;
Bruker APEXII CCD
;
_diffrn_measurement_method 'omega and phi scans'
_diffrn_radiation_type MoK\a
_diffrn_radiation_wavelength 0.71073
_diffrn_reflns_av_R_equivalents 0.0865
_diffrn_reflns_av_unetI/netI 0.1191
_diffrn_reflns_Laue_measured_fraction_full 0.987
_diffrn_reflns_Laue_measured_fraction_max 0.987
_diffrn_reflns_limit_h_max 43
_diffrn_reflns_limit_h_min -41
_diffrn_reflns_limit_k_max 12
_diffrn_reflns_limit_k_min -13
_diffrn_reflns_limit_l_max 15
_diffrn_reflns_limit_l_min -16
_diffrn_reflns_number 12656
_diffrn_reflns_point_group_measured_fraction_full 0.987
_diffrn_reflns_point_group_measured_fraction_max 0.987
_diffrn_reflns_theta_full 25.092
_diffrn_reflns_theta_max 25.092
_diffrn_reflns_theta_min 2.395
_diffrn_source 'fine-focus sealed tube'
_exptl_absorpt_coefficient_mu 1.067
_exptl_absorpt_correction_T_max 0.7452
_exptl_absorpt_correction_T_min 0.6562
_exptl_absorpt_correction_type multi-scan
_exptl_absorpt_process_details SADABS
_exptl_crystal_colour red
_exptl_crystal_density_diffrn 1.345
_exptl_crystal_description plate
_exptl_crystal_F_000 2184
_exptl_crystal_size_max 0.260
_exptl_crystal_size_mid 0.150
_exptl_crystal_size_min 0.130
_refine_diff_density_max 0.406
_refine_diff_density_min -0.440
_refine_diff_density_rms 0.103
_refine_ls_extinction_method none
_refine_ls_goodness_of_fit_ref 1.117
_refine_ls_hydrogen_treatment mixed
_refine_ls_matrix_type full
_refine_ls_number_parameters 416
_refine_ls_number_reflns 4558
_refine_ls_number_restraints 9
_refine_ls_restrained_S_all 1.117
_refine_ls_R_factor_all 0.1199
_refine_ls_R_factor_gt 0.0691
_refine_ls_shift/su_max 0.000
_refine_ls_shift/su_mean 0.000
_refine_ls_structure_factor_coef Fsqd
_refine_ls_weighting_details 'w=1/[\s^2^(Fo^2^)+19.5119P] where P=(Fo^2^+2Fc^2^)/3'
_refine_ls_weighting_scheme calc
_refine_ls_wR_factor_gt 0.1072
_refine_ls_wR_factor_ref 0.1194
_reflns_Friedel_coverage 0.000
_reflns_number_gt 3040
_reflns_number_total 4558
_reflns_threshold_expression 'I > 2\s(I)'
_cod_data_source_file ja9b09616_si_002.cif
_cod_data_source_block 10
_cod_original_sg_symbol_H-M 'C 2/c'
_cod_original_formula_sum 'C26 H29.50 Cl2 Cu N3.50'
_cod_database_code 4134023
_shelx_shelxl_version_number 2014/7
_shelx_space_group_comment
;
The symmetry employed for this shelxl refinement is uniquely defined
by the following loop, which should always be used as a source of
symmetry information in preference to the above space-group names.
They are only intended as comments.
;
_shelx_estimated_absorpt_t_min 0.769
_shelx_estimated_absorpt_t_max 0.874

loop_
_space_group_symop_operation_xyz
'x, y, z'
'-x, y, -z+1/2'
'x+1/2, y+1/2, z'
'-x+1/2, y+1/2, -z+1/2'
'-x, -y, -z'
'x, -y, z-1/2'
'-x+1/2, -y+1/2, -z'
'x+1/2, -y+1/2, z-1/2'

loop_
_atom_site_label
_atom_site_type_symbol
_atom_site_fract_x
_atom_site_fract_y
_atom_site_fract_z
_atom_site_U_iso_or_equiv
_atom_site_adp_type
_atom_site_occupancy
_atom_site_site_symmetry_order
_atom_site_calc_flag
_atom_site_refinement_flags_posn
_atom_site_refinement_flags_adp
_atom_site_refinement_flags_occupancy
_atom_site_disorder_assembly
_atom_site_disorder_group
Cu1 Cu 0.36678(2) 0.29521(6) 0.38372(5) 0.01735(19) Uani 1 1 d . . . . .
Cl1 Cl 0.40846(4) 0.37341(12) 0.03491(11) 0.0303(4) Uani 1 1 d . . . . .
Cl2 Cl 0.33197(4) -0.03608(12) 0.07933(10) 0.0279(4) Uani 1 1 d . . . . .
N1 N 0.36325(12) 0.3417(4) 0.5154(3) 0.0207(11) Uani 1 1 d . . . . .
N2 N 0.32665(11) 0.2985(4) 0.2515(3) 0.0154(9) Uani 1 1 d . . . . .
N3 N 0.40968(11) 0.2282(3) 0.3392(3) 0.0154(10) Uani 1 1 d . . . . .
C1 C 0.37009(13) 0.2068(4) 0.1577(3) 0.0138(11) Uani 1 1 d . . . . .
C2 C 0.40343(14) 0.1872(4) 0.2374(4) 0.0179(12) Uani 1 1 d . . . . .
C3 C 0.43613(16) 0.1244(5) 0.2281(4) 0.0245(14) Uani 1 1 d . . . . .
H3 H 0.4372(14) 0.089(4) 0.166(4) 0.025(15) Uiso 1 1 d . . . . .
C4 C 0.46233(15) 0.1289(5) 0.3218(4) 0.0254(14) Uani 1 1 d . . . . .
H4 H 0.4878(13) 0.095(4) 0.337(3) 0.015(13) Uiso 1 1 d . . . . .
C5 C 0.44568(14) 0.1937(5) 0.3889(4) 0.0174(12) Uani 1 1 d . . . . .
C6 C 0.33614(14) 0.2612(4) 0.1615(4) 0.0143(12) Uani 1 1 d . . . . .
C7 C 0.30467(14) 0.2873(5) 0.0746(4) 0.0192(12) Uani 1 1 d . . . . .
H7 H 0.3033 0.2716 0.0042 0.023 Uiso 1 1 calc R U . . .
C8 C 0.27694(15) 0.3385(5) 0.1105(4) 0.0182(13) Uani 1 1 d . . . . .
H8 H 0.2540(12) 0.372(4) 0.072(3) 0.007(12) Uiso 1 1 d . . . . .
C9 C 0.29088(14) 0.3438(4) 0.2198(4) 0.0153(12) Uani 1 1 d . . . . .
C10 C 0.46416(14) 0.2242(5) 0.5012(4) 0.0197(13) Uani 1 1 d . . . . .
C11 C 0.50673(15) 0.1928(7) 0.5303(5) 0.0264(14) Uani 1 1 d . . . . .
H11A H 0.5126(16) 0.105(6) 0.521(4) 0.06(2) Uiso 1 1 d . . . . .
H11B H 0.5192(17) 0.218(5) 0.600(5) 0.051(19) Uiso 1 1 d . . . . .
H11C H 0.5195(14) 0.239(5) 0.484(4) 0.028(16) Uiso 1 1 d . . . . .
C12 C 0.44527(18) 0.1499(6) 0.5702(5) 0.0264(14) Uani 1 1 d . . . . .
H12A H 0.4195(14) 0.169(4) 0.560(3) 0.013(14) Uiso 1 1 d . . . . .
H12B H 0.4581(16) 0.165(5) 0.649(5) 0.049(18) Uiso 1 1 d . . . . .
H12C H 0.4478(14) 0.062(5) 0.561(4) 0.027(15) Uiso 1 1 d . . . . .
C13 C 0.46010(19) 0.3608(5) 0.5200(5) 0.0261(15) Uani 1 1 d . . . . .
H13A H 0.4734(15) 0.416(5) 0.477(4) 0.043(18) Uiso 1 1 d . . . . .
H13B H 0.4719(14) 0.379(4) 0.592(4) 0.033(16) Uiso 1 1 d . . . . .
H13C H 0.4339(18) 0.390(5) 0.499(4) 0.053(19) Uiso 1 1 d . . . . .
C14 C 0.26949(14) 0.3916(5) 0.2934(4) 0.0203(13) Uani 1 1 d . . . . .
C15 C 0.28924(18) 0.5061(6) 0.3495(5) 0.0275(14) Uani 1 1 d . . . . .
H15A H 0.3194(14) 0.489(4) 0.387(3) 0.023(13) Uiso 1 1 d . . . . .
H15B H 0.2745(13) 0.532(4) 0.397(3) 0.020(14) Uiso 1 1 d . . . . .
H15C H 0.2871(13) 0.571(4) 0.301(4) 0.019(14) Uiso 1 1 d . . . . .
C16 C 0.26770(18) 0.2944(6) 0.3741(5) 0.0282(14) Uani 1 1 d . . . . .
H16A H 0.2527(12) 0.225(4) 0.338(3) 0.009(12) Uiso 1 1 d . . . . .
H16B H 0.2549(14) 0.324(4) 0.422(4) 0.022(15) Uiso 1 1 d . . . . .
H16C H 0.2927(15) 0.268(4) 0.409(4) 0.022(14) Uiso 1 1 d . . . . .
C17 C 0.22860(17) 0.4251(7) 0.2338(5) 0.0351(16) Uani 1 1 d . . . . .
H17A H 0.2299(14) 0.489(5) 0.179(4) 0.028(15) Uiso 1 1 d . . . . .
H17B H 0.2156(16) 0.451(5) 0.281(4) 0.041(18) Uiso 1 1 d . . . . .
H17C H 0.2137(14) 0.349(5) 0.199(4) 0.026(15) Uiso 1 1 d . . . . .
C18 C 0.37183(14) 0.1632(4) 0.0535(4) 0.0170(12) Uani 1 1 d . . . . .
C19 C 0.35606(14) 0.0522(4) 0.0114(4) 0.0179(12) Uani 1 1 d . . . . .
C20 C 0.35928(16) 0.0106(6) -0.0821(4) 0.0225(14) Uani 1 1 d . . . . .
H20 H 0.3492(15) -0.064(5) -0.104(4) 0.032(17) Uiso 1 1 d . . . . .
C21 C 0.37875(16) 0.0778(6) -0.1372(4) 0.0258(15) Uani 1 1 d . . . . .
H21 H 0.3828(13) 0.049(4) -0.200(4) 0.018(13) Uiso 1 1 d . . . . .
C22 C 0.39387(15) 0.1894(6) -0.1007(4) 0.0231(13) Uani 1 1 d . . . . .
H22 H 0.4091(14) 0.235(4) -0.132(3) 0.020(15) Uiso 1 1 d . . . . .
C23 C 0.39006(14) 0.2306(4) -0.0074(4) 0.0202(13) Uani 1 1 d . . . . .
C24 C 0.35923(15) 0.3749(5) 0.5908(4) 0.0230(13) Uani 1 1 d . . . . .
C25 C 0.3533(3) 0.4196(7) 0.6880(5) 0.048(2) Uani 1 1 d . . . . .
H25A H 0.3311(17) 0.475(6) 0.667(4) 0.052(19) Uiso 1 1 d . . . . .
H25B H 0.3766(18) 0.468(6) 0.724(5) 0.06(2) Uiso 1 1 d . . . . .
H25C H 0.3505(19) 0.352(6) 0.729(5) 0.07(2) Uiso 1 1 d . . . . .
N1S N 0.5560(3) 0.4174(10) 0.7230(7) 0.044(3) Uani 0.5 1 d . U P A -1
C1S C 0.5368(4) 0.4934(11) 0.7310(8) 0.033(3) Uani 0.5 1 d . U P A -1
C2S C 0.5109(4) 0.5923(9) 0.7407(11) 0.036(4) Uani 0.5 1 d . U P A -1
H2SA H 0.4910 0.6015 0.6753 0.053 Uiso 0.5 1 calc R U P A -1
H2SB H 0.5254 0.6681 0.7571 0.053 Uiso 0.5 1 calc R U P A -1
H2SC H 0.4991 0.5730 0.7961 0.053 Uiso 0.5 1 calc R U P A -1

loop_
_atom_site_aniso_label
_atom_site_aniso_U_11
_atom_site_aniso_U_22
_atom_site_aniso_U_33
_atom_site_aniso_U_23
_atom_site_aniso_U_13
_atom_site_aniso_U_12
Cu1 0.0175(4) 0.0182(4) 0.0151(4) -0.0020(3) 0.0024(3) 0.0010(3)
Cl1 0.0350(9) 0.0239(8) 0.0338(9) -0.0003(6) 0.0124(7) -0.0029(7)
Cl2 0.0339(8) 0.0215(8) 0.0281(8) -0.0047(6) 0.0080(7) -0.0061(6)
N1 0.015(2) 0.027(3) 0.022(3) -0.003(2) 0.007(2) 0.004(2)
N2 0.013(2) 0.019(2) 0.014(2) -0.0003(19) 0.0037(19) -0.002(2)
N3 0.012(2) 0.015(2) 0.016(3) -0.0014(18) -0.001(2) -0.0018(18)
C1 0.016(3) 0.010(3) 0.015(3) -0.001(2) 0.005(2) -0.001(2)
C2 0.018(3) 0.016(3) 0.020(3) -0.005(2) 0.006(3) 0.000(2)
C3 0.024(3) 0.029(3) 0.020(4) -0.008(3) 0.005(3) 0.006(3)
C4 0.012(3) 0.045(4) 0.017(3) -0.003(3) 0.002(3) 0.014(3)
C5 0.013(3) 0.017(3) 0.021(3) 0.000(2) 0.005(2) -0.001(2)
C6 0.013(3) 0.016(3) 0.012(3) 0.002(2) 0.001(2) 0.000(2)
C7 0.020(3) 0.023(3) 0.013(3) -0.006(2) 0.001(2) 0.001(3)
C8 0.010(3) 0.024(3) 0.016(3) -0.001(2) -0.005(3) 0.004(2)
C9 0.011(3) 0.013(3) 0.022(3) 0.000(2) 0.004(2) 0.000(2)
C10 0.018(3) 0.025(3) 0.014(3) -0.004(2) 0.001(2) -0.005(2)
C11 0.009(3) 0.042(4) 0.023(4) -0.008(3) -0.004(3) 0.000(3)
C12 0.021(4) 0.034(4) 0.023(4) -0.001(3) 0.005(3) 0.003(3)
C13 0.027(4) 0.023(4) 0.022(4) -0.008(3) -0.004(3) 0.002(3)
C14 0.011(3) 0.033(3) 0.016(3) -0.003(2) 0.002(2) 0.000(2)
C15 0.023(4) 0.032(4) 0.028(4) 0.000(3) 0.009(3) 0.007(3)
C16 0.021(3) 0.036(4) 0.029(4) -0.006(3) 0.010(3) -0.005(3)
C17 0.017(4) 0.055(5) 0.035(4) 0.001(4) 0.010(3) 0.011(3)
C18 0.017(3) 0.017(3) 0.014(3) -0.001(2) -0.001(2) 0.006(2)
C19 0.016(3) 0.020(3) 0.014(3) 0.001(2) -0.002(2) 0.003(2)
C20 0.018(3) 0.027(4) 0.018(3) -0.002(3) -0.001(3) 0.011(3)
C21 0.021(3) 0.047(4) 0.006(3) -0.007(3) -0.002(3) 0.016(3)
C22 0.015(3) 0.036(4) 0.018(3) 0.004(3) 0.004(3) 0.007(3)
C23 0.017(3) 0.020(3) 0.020(3) 0.001(2) -0.001(3) 0.005(2)
C24 0.018(3) 0.022(3) 0.028(4) 0.004(3) 0.005(3) 0.007(3)
C25 0.078(6) 0.041(5) 0.029(4) 0.006(4) 0.023(4) 0.031(5)
N1S 0.048(7) 0.055(7) 0.027(6) -0.010(5) 0.007(5) 0.005(5)
C1S 0.045(7) 0.031(6) 0.028(7) 0.000(5) 0.017(6) -0.009(5)
C2S 0.052(10) 0.034(6) 0.024(8) -0.002(6) 0.016(7) -0.004(5)

loop_
_atom_type_symbol
_atom_type_description
_atom_type_scat_dispersion_real
_atom_type_scat_dispersion_imag
_atom_type_scat_source
C C 0.0033 0.0016 'International Tables Vol C Tables 4.2.6.8 and 6.1.1.4'
H H 0.0000 0.0000 'International Tables Vol C Tables 4.2.6.8 and 6.1.1.4'
Cl Cl 0.1484 0.1585 'International Tables Vol C Tables 4.2.6.8 and 6.1.1.4'
Cu Cu 0.3201 1.2651 'International Tables Vol C Tables 4.2.6.8 and 6.1.1.4'
N N 0.0061 0.0033 'International Tables Vol C Tables 4.2.6.8 and 6.1.1.4'

loop_
_geom_angle_atom_site_label_1
_geom_angle_atom_site_label_2
_geom_angle_atom_site_label_3
_geom_angle
N1 Cu1 N3 130.89(17)
N1 Cu1 N2 128.26(17)
N3 Cu1 N2 100.83(16)
C24 N1 Cu1 175.3(5)
C9 N2 C6 106.2(4)
C9 N2 Cu1 134.9(3)
C6 N2 Cu1 118.3(3)
C5 N3 C2 105.5(4)
C5 N3 Cu1 134.4(3)
C2 N3 Cu1 119.3(3)
C6 C1 C2 129.4(4)
C6 C1 C18 116.1(4)
C2 C1 C18 114.6(4)
N3 C2 C1 125.0(4)
N3 C2 C3 109.3(4)
C1 C2 C3 125.7(4)
C4 C3 C2 107.1(5)
C3 C4 C5 107.2(5)
N3 C5 C4 110.8(4)
N3 C5 C10 122.4(4)
C4 C5 C10 126.8(4)
C1 C6 N2 126.1(4)
C1 C6 C7 125.6(4)
N2 C6 C7 108.3(4)
C8 C7 C6 107.6(4)
C7 C8 C9 107.2(4)
N2 C9 C8 110.7(4)
N2 C9 C14 123.2(4)
C8 C9 C14 126.2(4)
C5 C10 C11 110.3(4)
C5 C10 C12 109.5(4)
C11 C10 C12 108.5(5)
C5 C10 C13 110.1(4)
C11 C10 C13 108.4(5)
C12 C10 C13 110.1(5)
C9 C14 C17 110.1(4)
C9 C14 C16 110.4(4)
C17 C14 C16 108.3(5)
C9 C14 C15 110.4(4)
C17 C14 C15 108.4(5)
C16 C14 C15 109.2(5)
C23 C18 C19 115.6(4)
C23 C18 C1 121.7(4)
C19 C18 C1 122.6(5)
C20 C19 C18 122.2(5)
C20 C19 Cl2 118.7(4)
C18 C19 Cl2 119.2(4)
C19 C20 C21 120.1(6)
C20 C21 C22 120.2(5)
C23 C22 C21 119.1(6)
C22 C23 C18 122.8(5)
C22 C23 Cl1 118.0(4)
C18 C23 Cl1 119.3(4)
N1 C24 C25 178.8(7)
N1S C1S C2S 178.9(14)

loop_
_geom_bond_atom_site_label_1
_geom_bond_atom_site_label_2
_geom_bond_distance
Cu1 N1 1.881(5)
Cu1 N3 1.965(4)
Cu1 N2 1.968(4)
Cl1 C23 1.743(5)
Cl2 C19 1.730(5)
N1 C24 1.125(6)
N2 C9 1.351(6)
N2 C6 1.409(6)
N3 C5 1.353(6)
N3 C2 1.399(6)
C1 C6 1.388(6)
C1 C2 1.399(6)
C1 C18 1.498(6)
C2 C3 1.413(7)
C3 C4 1.357(7)
C4 C5 1.411(7)
C5 C10 1.513(7)
C6 C7 1.424(6)
C7 C8 1.357(7)
C8 C9 1.418(7)
C9 C14 1.513(7)
C10 C11 1.532(7)
C10 C12 1.535(8)
C10 C13 1.540(7)
C14 C17 1.532(7)
C14 C16 1.539(8)
C14 C15 1.542(7)
C18 C23 1.401(7)
C18 C19 1.403(7)
C19 C20 1.373(7)
C20 C21 1.374(8)
C21 C22 1.381(8)
C22 C23 1.377(7)
C24 C25 1.467(9)
N1S C1S 1.114(14)
C1S C2S 1.470(16)

loop_
_geom_torsion_atom_site_label_1
_geom_torsion_atom_site_label_2
_geom_torsion_atom_site_label_3
_geom_torsion_atom_site_label_4
_geom_torsion
C5 N3 C2 C1 -177.8(5)
Cu1 N3 C2 C1 10.6(6)
C5 N3 C2 C3 1.6(5)
Cu1 N3 C2 C3 -169.9(3)
C6 C1 C2 N3 -4.6(8)
C18 C1 C2 N3 174.8(4)
C6 C1 C2 C3 176.1(5)
C18 C1 C2 C3 -4.5(7)
N3 C2 C3 C4 -1.3(6)
C1 C2 C3 C4 178.1(5)
C2 C3 C4 C5 0.4(6)
C2 N3 C5 C4 -1.4(6)
Cu1 N3 C5 C4 168.3(4)
C2 N3 C5 C10 178.1(4)
Cu1 N3 C5 C10 -12.2(7)
C3 C4 C5 N3 0.6(6)
C3 C4 C5 C10 -178.8(5)
C2 C1 C6 N2 -7.0(8)
C18 C1 C6 N2 173.6(4)
C2 C1 C6 C7 174.0(5)
C18 C1 C6 C7 -5.3(7)
C9 N2 C6 C1 -178.6(5)
Cu1 N2 C6 C1 9.0(6)
C9 N2 C6 C7 0.5(5)
Cu1 N2 C6 C7 -171.9(3)
C1 C6 C7 C8 179.1(5)
N2 C6 C7 C8 -0.1(6)
C6 C7 C8 C9 -0.4(6)
C6 N2 C9 C8 -0.8(5)
Cu1 N2 C9 C8 169.8(4)
C6 N2 C9 C14 178.6(4)
Cu1 N2 C9 C14 -10.8(7)
C7 C8 C9 N2 0.8(6)
C7 C8 C9 C14 -178.6(5)
N3 C5 C10 C11 -170.3(5)
C4 C5 C10 C11 9.1(8)
N3 C5 C10 C12 70.5(6)
C4 C5 C10 C12 -110.1(6)
N3 C5 C10 C13 -50.7(6)
C4 C5 C10 C13 128.7(6)
N2 C9 C14 C17 -174.8(5)
C8 C9 C14 C17 4.5(7)
N2 C9 C14 C16 -55.2(6)
C8 C9 C14 C16 124.0(5)
N2 C9 C14 C15 65.6(6)
C8 C9 C14 C15 -115.1(5)
C6 C1 C18 C23 100.0(6)
C2 C1 C18 C23 -79.5(6)
C6 C1 C18 C19 -81.2(6)
C2 C1 C18 C19 99.3(6)
C23 C18 C19 C20 1.8(7)
C1 C18 C19 C20 -177.1(5)
C23 C18 C19 Cl2 -178.5(4)
C1 C18 C19 Cl2 2.6(6)
C18 C19 C20 C21 0.6(8)
Cl2 C19 C20 C21 -179.0(4)
C19 C20 C21 C22 -2.5(8)
C20 C21 C22 C23 1.8(8)
C21 C22 C23 C18 0.9(8)
C21 C22 C23 Cl1 -178.5(4)
C19 C18 C23 C22 -2.6(7)
C1 C18 C23 C22 176.3(5)
C19 C18 C23 Cl1 176.7(4)
C1 C18 C23 Cl1 -4.3(6)
